data_7159242
loop_
_publ_author_name
'Mino, Takashi'
'Takaya, Kaho'
'Koki, Kaito'
'Akimoto, Natsume'
'Yoshida, Yasushi'
'Kasashima, Yoshio'
'Sakamoto, Masami'

_publ_section_title
;
 Axially chiral <i>N</i>-alkyl-<i>N</i>-cinnamoyl amide type P,olefin
 ligands for Pd-catalyzed reactions.
;
_journal_issue 13
_journal_name_full 'Organic &amp; biomolecular chemistry'
_journal_page_first 2775
_journal_page_last 2778
_journal_paper_doi 10.1039/d3ob00224a
_journal_volume 21
_journal_year 2023
_chemical_absolute_configuration ad
_chemical_formula_sum 'C34 H34 N O2 P'
_chemical_formula_weight 519.59
_space_group_crystal_system orthorhombic
_space_group_IT_number 19
_space_group_name_Hall 'P 2ac 2ab'
_space_group_name_H-M_alt 'P 21 21 21'
_atom_sites_solution_hydrogens geom
_atom_sites_solution_primary direct
_atom_sites_solution_secondary difmap
_audit_update_record
;
2022-12-19 deposited with the CCDC.	2023-03-09 downloaded from the CCDC.
;
_cell_angle_alpha 90
_cell_angle_beta 90
_cell_angle_gamma 90
_cell_formula_units_Z 4
_cell_length_a 9.2573(2)
_cell_length_b 17.7086(4)
_cell_length_c 17.8309(4)
_cell_measurement_reflns_used 9674
_cell_measurement_temperature 173(2)
_cell_measurement_theta_max 66.3534
_cell_measurement_theta_min 3.5176
_cell_volume 2923.09(11)
_computing_cell_refinement 'SAINT V8.34A (Bruker AXS Inc., 2013)'
_computing_data_collection 'APEX2 (Bruker AXS, 2006)'
_computing_data_reduction 'SAINT V8.34A (Bruker AXS Inc., 2013)'
_computing_molecular_graphics 'XSHEL (Bruker AXS,2002)'
_computing_publication_material 'XCIF (Bruker AXS, 2001)'
_computing_structure_refinement 'SHELXL-2014/7 (Sheldrick, 2014)'
_computing_structure_solution 'SHELXS-97 (Sheldrick, 1997)'
_diffrn_ambient_temperature 173(2)
_diffrn_detector_area_resol_mean 8.3333
_diffrn_measured_fraction_theta_full 0.989
_diffrn_measured_fraction_theta_max 0.989
_diffrn_measurement_device_type 'Bruker APEXII Ultra CCD area detector'
_diffrn_measurement_method 'Phi and Omega scans'
_diffrn_radiation_monochromator 'Bruker Helios multilayer confocal mirror'
_diffrn_radiation_type CuK\a
_diffrn_radiation_wavelength 1.54178
_diffrn_reflns_av_R_equivalents 0.0396
_diffrn_reflns_av_unetI/netI 0.0277
_diffrn_reflns_limit_h_max 8
_diffrn_reflns_limit_h_min -10
_diffrn_reflns_limit_k_max 21
_diffrn_reflns_limit_k_min -21
_diffrn_reflns_limit_l_max 21
_diffrn_reflns_limit_l_min -21
_diffrn_reflns_number 49985
_diffrn_reflns_theta_full 66.640
_diffrn_reflns_theta_max 66.640
_diffrn_reflns_theta_min 3.517
_diffrn_source 'Bruker TXS fine-focus rotating anode'
_exptl_absorpt_coefficient_mu 1.059
_exptl_absorpt_correction_T_max 0.95
_exptl_absorpt_correction_T_min 0.82
_exptl_absorpt_correction_type empirical
_exptl_absorpt_process_details 'SADABS (Sheldrick 1996)'
_exptl_crystal_colour colourless
_exptl_crystal_density_diffrn 1.181
_exptl_crystal_density_method 'not measured'
_exptl_crystal_description Plate
_exptl_crystal_F_000 1104
_exptl_crystal_size_max 0.200
_exptl_crystal_size_mid 0.200
_exptl_crystal_size_min 0.050
_refine_diff_density_max 0.412
_refine_diff_density_min -0.283
_refine_ls_abs_structure_details
;
Flack x determined using 926 quotients [(I+)-(I-)]/[(I+)+(I-)]
(Parsons, Flack and Wagner, Acta Cryst. B69 (2013) 249-259).
;
_refine_ls_abs_structure_Flack 0.016(4)
_refine_ls_extinction_method none
_refine_ls_goodness_of_fit_ref 0.822
_refine_ls_hydrogen_treatment constr
_refine_ls_matrix_type full
_refine_ls_number_parameters 344
_refine_ls_number_reflns 5103
_refine_ls_number_restraints 0
_refine_ls_restrained_S_all 0.822
_refine_ls_R_factor_all 0.0432
_refine_ls_R_factor_gt 0.0418
_refine_ls_shift/su_max 0.000
_refine_ls_shift/su_mean 0.000
_refine_ls_structure_factor_coef Fsqd
_refine_ls_weighting_details 'w=1/[\s^2^(Fo^2^)+(0.1000P)^2^+0.9059P] where P=(Fo^2^+2Fc^2^)/3'
_refine_ls_weighting_scheme calc
_refine_ls_wR_factor_gt 0.1079
_refine_ls_wR_factor_ref 0.1117
_reflns_number_gt 4947
_reflns_number_total 5103
_reflns_threshold_expression 'I > 2\s(I)'
_cod_data_source_file d3ob00224a2.cif
_cod_data_source_block I
_cod_depositor_comments 'Adding full bibliography for 7159242.cif.'
_cod_database_code 7159242

loop_
_space_group_symop_operation_xyz
'x, y, z'
'-x+1/2, -y, z+1/2'
'-x, y+1/2, -z+1/2'
'x+1/2, -y+1/2, -z'

loop_
_atom_site_type_symbol
_atom_site_label
_atom_site_fract_x
_atom_site_fract_y
_atom_site_fract_z
_atom_site_U_iso_or_equiv
_atom_site_adp_type
_atom_site_calc_flag
_atom_site_refinement_flags_adp
_atom_site_refinement_flags_occupancy
_atom_site_refinement_flags_posn
_atom_site_occupancy
_atom_site_disorder_assembly
_atom_site_disorder_group
C C1 0.9042(3) 0.19205(15) 0.73173(15) 0.0370(5) Uani d . . . 1 . .
C C2 0.9644(4) 0.1613(2) 0.66796(17) 0.0559(8) Uani d . . . 1 . .
H H2 0.9546 0.1869 0.6214 0.067 Uiso calc U . R 1 . .
C C3 1.0387(4) 0.0937(2) 0.6709(2) 0.0653(9) Uani d . . . 1 . .
H H3 1.0794 0.0734 0.6263 0.078 Uiso calc U . R 1 . .
C C4 1.0544(4) 0.05549(19) 0.7376(2) 0.0605(8) Uani d . . . 1 . .
H H4 1.1048 0.0088 0.7394 0.073 Uiso calc U . R 1 . .
C C5 0.9959(4) 0.0860(2) 0.8019(2) 0.0593(8) Uani d . . . 1 . .
H H5 1.0057 0.0601 0.8482 0.071 Uiso calc U . R 1 . .
C C6 0.9228(3) 0.15433(18) 0.79913(17) 0.0502(7) Uani d . . . 1 . .
H H6 0.8851 0.1755 0.844 0.06 Uiso calc U . R 1 . .
C C7 0.8075(4) 0.31235(17) 0.63714(17) 0.0528(7) Uani d . . . 1 . .
C C8 0.7137(5) 0.2842(3) 0.5839(2) 0.0765(11) Uani d . . . 1 . .
H H8 0.6419 0.2486 0.598 0.092 Uiso calc U . R 1 . .
C C9 0.7237(8) 0.3079(4) 0.5096(3) 0.120(2) Uani d . . . 1 . .
H H9 0.6594 0.2883 0.4729 0.144 Uiso calc U . R 1 . .
C C10 0.8294(9) 0.3609(5) 0.4892(3) 0.130(3) Uani d . . . 1 . .
H H10 0.8372 0.3773 0.4386 0.156 Uiso calc U . R 1 . .
C C11 0.9200(7) 0.3884(4) 0.5419(4) 0.131(3) Uani d . . . 1 . .
H H11 0.992 0.4241 0.5281 0.158 Uiso calc U . R 1 . .
C C12 0.9093(5) 0.3655(3) 0.6151(3) 0.0846(13) Uani d . . . 1 . .
H H12 0.9727 0.3863 0.6515 0.102 Uiso calc U . R 1 . .
C C13 0.5323(3) 0.30591(12) 0.78821(12) 0.0280(5) Uani d . . . 1 . .
C C14 0.3851(3) 0.28939(13) 0.79562(13) 0.0321(5) Uani d . . . 1 . .
C C15 0.3296(3) 0.22221(14) 0.76814(15) 0.0404(5) Uani d . . . 1 . .
H H15 0.2292 0.2117 0.7718 0.048 Uiso calc U . R 1 . .
C C16 0.4226(3) 0.17041(14) 0.73516(17) 0.0435(6) Uani d . . . 1 . .
H H16 0.3859 0.1234 0.7179 0.052 Uiso calc U . R 1 . .
C C17 0.5666(3) 0.18631(14) 0.72722(14) 0.0382(5) Uani d . . . 1 . .
H H17 0.6284 0.1501 0.7045 0.046 Uiso calc U . R 1 . .
C C18 0.6241(2) 0.25475(12) 0.75186(12) 0.0302(5) Uani d . . . 1 . .
C C19 0.1539(3) 0.3438(2) 0.8167(2) 0.0554(8) Uani d . . . 1 . .
H H19A 0.1377 0.3453 0.7624 0.083 Uiso calc U . R 1 . .
H H19B 0.1103 0.3885 0.8399 0.083 Uiso calc U . R 1 . .
H H19C 0.1098 0.2982 0.8376 0.083 Uiso calc U . R 1 . .
C C20 0.5366(3) 0.44189(13) 0.78621(13) 0.0342(5) Uani d . . . 1 . .
C C21 0.4860(3) 0.43714(15) 0.70737(14) 0.0394(6) Uani d . . . 1 . .
H H21 0.5039 0.3924 0.6795 0.047 Uiso calc U . R 1 . .
C C22 0.4169(3) 0.49334(15) 0.67516(16) 0.0443(6) Uani d . . . 1 . .
H H22 0.4038 0.5375 0.7046 0.053 Uiso calc U . R 1 . .
C C23 0.3578(3) 0.49542(16) 0.59883(15) 0.0437(6) Uani d . . . 1 . .
C C24 0.3412(4) 0.4314(2) 0.55516(18) 0.0597(8) Uani d . . . 1 . .
H H24 0.3704 0.3837 0.5741 0.072 Uiso calc U . R 1 . .
C C25 0.2820(5) 0.4367(3) 0.4837(2) 0.0747(11) Uani d . . . 1 . .
H H25 0.2709 0.3924 0.4542 0.09 Uiso calc U . R 1 . .
C C26 0.2396(4) 0.5050(3) 0.4555(2) 0.0712(11) Uani d . . . 1 . .
H H26 0.1991 0.5081 0.4066 0.085 Uiso calc U . R 1 . .
C C27 0.2555(4) 0.5686(3) 0.4977(2) 0.0692(11) Uani d . . . 1 . .
H H27 0.2259 0.616 0.4782 0.083 Uiso calc U . R 1 . .
C C28 0.3148(4) 0.56416(19) 0.56878(17) 0.0554(7) Uani d . . . 1 . .
H H28 0.3262 0.6089 0.5975 0.066 Uiso calc U . R 1 . .
C C29 0.6270(3) 0.38032(13) 0.89843(13) 0.0312(5) Uani d . . . 1 . .
H H29 0.5521 0.4106 0.9254 0.037 Uiso calc U . R 1 . .
C C30 0.7709(3) 0.42079(19) 0.90715(17) 0.0507(7) Uani d . . . 1 . .
H H30A 0.7646 0.4714 0.8838 0.061 Uiso calc U . R 1 . .
H H30B 0.8471 0.3919 0.8808 0.061 Uiso calc U . R 1 . .
C C31 0.8117(5) 0.4292(2) 0.9895(2) 0.0681(10) Uani d . . . 1 . .
H H31A 0.9074 0.4539 0.9934 0.082 Uiso calc U . R 1 . .
H H31B 0.7401 0.4619 1.0149 0.082 Uiso calc U . R 1 . .
C C32 0.8169(6) 0.3534(2) 1.0279(2) 0.0794(12) Uani d . . . 1 . .
H H32A 0.8962 0.3228 1.0064 0.095 Uiso calc U . R 1 . .
H H32B 0.837 0.3606 1.082 0.095 Uiso calc U . R 1 . .
C C33 0.6757(6) 0.3120(2) 1.01853(18) 0.0788(13) Uani d . . . 1 . .
H H33A 0.5985 0.34 1.0451 0.095 Uiso calc U . R 1 . .
H H33B 0.6836 0.2614 1.0417 0.095 Uiso calc U . R 1 . .
C C34 0.6341(5) 0.30332(16) 0.93522(16) 0.0549(8) Uani d . . . 1 . .
H H34A 0.7066 0.2716 0.9093 0.066 Uiso calc U . R 1 . .
H H34B 0.539 0.278 0.9312 0.066 Uiso calc U . R 1 . .
N N1 0.5842(2) 0.37626(11) 0.81788(10) 0.0278(4) Uani d . . . 1 . .
O O1 0.5364(3) 0.50187(10) 0.82068(11) 0.0509(5) Uani d . . . 1 . .
O O2 0.30536(19) 0.34323(11) 0.83145(11) 0.0427(4) Uani d . . . 1 . .
P P1 0.81227(7) 0.28393(4) 0.73600(4) 0.03722(18) Uani d . . . 1 . .

loop_
_atom_site_aniso_label
_atom_site_aniso_U_11
_atom_site_aniso_U_22
_atom_site_aniso_U_33
_atom_site_aniso_U_12
_atom_site_aniso_U_13
_atom_site_aniso_U_23
C1 0.0261(11) 0.0424(12) 0.0424(13) 0.0060(9) 0.0010(10) -0.0043(11)
C2 0.0573(19) 0.0652(18) 0.0450(15) 0.0227(16) 0.0058(14) -0.0024(14)
C3 0.071(2) 0.066(2) 0.0586(18) 0.0311(18) 0.0104(17) -0.0096(16)
C4 0.0548(18) 0.0518(16) 0.075(2) 0.0184(15) 0.0022(16) -0.0055(16)
C5 0.061(2) 0.0569(18) 0.0603(18) 0.0131(15) 0.0006(15) 0.0115(15)
C6 0.0513(17) 0.0545(16) 0.0448(15) 0.0118(14) 0.0055(12) 0.0005(12)
C7 0.0519(17) 0.0526(15) 0.0540(16) 0.0201(14) 0.0143(14) 0.0162(13)
C8 0.094(3) 0.088(3) 0.0483(18) 0.013(2) -0.0018(18) 0.0139(18)
C9 0.156(6) 0.150(5) 0.054(2) 0.054(5) -0.003(3) 0.022(3)
C10 0.138(6) 0.169(6) 0.083(3) 0.069(5) 0.047(4) 0.074(4)
C11 0.094(4) 0.161(6) 0.139(5) 0.039(4) 0.053(4) 0.102(5)
C12 0.064(2) 0.093(3) 0.096(3) 0.014(2) 0.023(2) 0.045(3)
C13 0.0296(11) 0.0245(10) 0.0298(10) 0.0015(8) -0.0035(8) 0.0002(8)
C14 0.0291(12) 0.0313(11) 0.0358(11) 0.0023(9) -0.0018(9) -0.0033(9)
C15 0.0310(13) 0.0389(12) 0.0513(14) -0.0062(10) -0.0020(11) -0.0057(11)
C16 0.0442(15) 0.0301(11) 0.0562(15) -0.0035(10) -0.0070(12) -0.0098(11)
C17 0.0415(14) 0.0312(11) 0.0419(13) 0.0082(10) -0.0012(11) -0.0078(10)
C18 0.0279(11) 0.0305(10) 0.0323(11) 0.0026(9) -0.0003(9) 0.0017(9)
C19 0.0273(14) 0.0653(18) 0.074(2) 0.0092(13) -0.0033(13) -0.0120(16)
C20 0.0386(13) 0.0265(11) 0.0375(12) 0.0008(10) -0.0002(10) 0.0025(9)
C21 0.0490(15) 0.0330(12) 0.0363(12) 0.0055(11) -0.0012(11) 0.0006(10)
C22 0.0574(17) 0.0344(12) 0.0410(13) 0.0076(12) -0.0034(12) 0.0015(10)
C23 0.0423(15) 0.0492(14) 0.0397(13) 0.0108(12) 0.0000(11) 0.0071(12)
C24 0.071(2) 0.0597(18) 0.0485(17) 0.0103(16) -0.0128(15) 0.0012(14)
C25 0.083(3) 0.091(3) 0.0505(18) 0.002(2) -0.0111(18) -0.0086(18)
C26 0.057(2) 0.113(3) 0.0441(16) 0.008(2) -0.0076(14) 0.0198(19)
C27 0.059(2) 0.089(3) 0.060(2) 0.022(2) 0.0013(16) 0.035(2)
C28 0.0534(18) 0.0605(17) 0.0522(16) 0.0186(15) 0.0029(14) 0.0155(14)
C29 0.0338(12) 0.0307(11) 0.0292(11) -0.0002(9) 0.0009(9) 0.0001(9)
C30 0.0441(16) 0.0633(18) 0.0448(15) -0.0164(13) -0.0080(12) 0.0030(13)
C31 0.072(2) 0.075(2) 0.0567(18) -0.0167(19) -0.0287(18) 0.0005(16)
C32 0.100(3) 0.085(3) 0.0527(19) 0.010(2) -0.037(2) -0.0004(18)
C33 0.136(4) 0.065(2) 0.0352(15) -0.011(2) -0.012(2) 0.0156(14)
C34 0.091(2) 0.0379(14) 0.0361(13) -0.0094(15) -0.0094(14) 0.0081(11)
N1 0.0284(9) 0.0249(8) 0.0302(9) -0.0004(7) -0.0001(7) 0.0001(7)
O1 0.0786(15) 0.0267(9) 0.0475(10) 0.0019(9) -0.0109(10) -0.0005(7)
O2 0.0249(8) 0.0467(10) 0.0566(11) 0.0023(7) 0.0022(8) -0.0161(8)
P1 0.0285(3) 0.0379(3) 0.0453(3) 0.0031(2) 0.0057(2) -0.0024(3)

loop_
_atom_type_symbol
_atom_type_description
_atom_type_scat_dispersion_real
_atom_type_scat_dispersion_imag
_atom_type_scat_source
C C 0.0181 0.0091 'International Tables Vol C Tables 4.2.6.8 and 6.1.1.4'
H H 0.0000 0.0000 'International Tables Vol C Tables 4.2.6.8 and 6.1.1.4'
N N 0.0311 0.0180 'International Tables Vol C Tables 4.2.6.8 and 6.1.1.4'
O O 0.0492 0.0322 'International Tables Vol C Tables 4.2.6.8 and 6.1.1.4'
P P 0.2955 0.4335 'International Tables Vol C Tables 4.2.6.8 and 6.1.1.4'

loop_
_geom_angle_atom_site_label_1
_geom_angle_atom_site_label_2
_geom_angle_atom_site_label_3
_geom_angle_site_symmetry_1
_geom_angle_site_symmetry_3
_geom_angle
_geom_angle_publ_flag
C2 C1 C6 . . 118.3(2) ?
C2 C1 P1 . . 124.8(2) ?
C6 C1 P1 . . 116.7(2) ?
C1 C2 C3 . . 120.8(3) ?
C1 C2 H2 . . 119.6 ?
C3 C2 H2 . . 119.6 ?
C4 C3 C2 . . 120.7(3) ?
C4 C3 H3 . . 119.6 ?
C2 C3 H3 . . 119.6 ?
C5 C4 C3 . . 119.0(3) ?
C5 C4 H4 . . 120.5 ?
C3 C4 H4 . . 120.5 ?
C4 C5 C6 . . 120.3(3) ?
C4 C5 H5 . . 119.8 ?
C6 C5 H5 . . 119.8 ?
C1 C6 C5 . . 120.8(3) ?
C1 C6 H6 . . 119.6 ?
C5 C6 H6 . . 119.6 ?
C8 C7 C12 . . 118.5(3) ?
C8 C7 P1 . . 125.3(3) ?
C12 C7 P1 . . 116.2(3) ?
C7 C8 C9 . . 120.2(5) ?
C7 C8 H8 . . 119.9 ?
C9 C8 H8 . . 119.9 ?
C8 C9 C10 . . 119.6(6) ?
C8 C9 H9 . . 120.2 ?
C10 C9 H9 . . 120.2 ?
C11 C10 C9 . . 119.6(5) ?
C11 C10 H10 . . 120.2 ?
C9 C10 H10 . . 120.2 ?
C10 C11 C12 . . 120.7(6) ?
C10 C11 H11 . . 119.6 ?
C12 C11 H11 . . 119.6 ?
C11 C12 C7 . . 121.3(6) ?
C11 C12 H12 . . 119.4 ?
C7 C12 H12 . . 119.4 ?
C14 C13 C18 . . 119.9(2) ?
C14 C13 N1 . . 118.2(2) ?
C18 C13 N1 . . 121.9(2) ?
O2 C14 C15 . . 124.4(2) ?
O2 C14 C13 . . 115.1(2) ?
C15 C14 C13 . . 120.5(2) ?
C14 C15 C16 . . 119.1(2) ?
C14 C15 H15 . . 120.4 ?
C16 C15 H15 . . 120.4 ?
C17 C16 C15 . . 120.8(2) ?
C17 C16 H16 . . 119.6 ?
C15 C16 H16 . . 119.6 ?
C16 C17 C18 . . 121.1(2) ?
C16 C17 H17 . . 119.4 ?
C18 C17 H17 . . 119.4 ?
C17 C18 C13 . . 118.4(2) ?
C17 C18 P1 . . 123.86(18) ?
C13 C18 P1 . . 117.64(17) ?
O2 C19 H19A . . 109.5 ?
O2 C19 H19B . . 109.5 ?
H19A C19 H19B . . 109.5 ?
O2 C19 H19C . . 109.5 ?
H19A C19 H19C . . 109.5 ?
H19B C19 H19C . . 109.5 ?
O1 C20 N1 . . 122.0(2) ?
O1 C20 C21 . . 121.5(2) ?
N1 C20 C21 . . 116.5(2) ?
C22 C21 C20 . . 121.6(2) ?
C22 C21 H21 . . 119.2 ?
C20 C21 H21 . . 119.2 ?
C21 C22 C23 . . 127.3(3) ?
C21 C22 H22 . . 116.4 ?
C23 C22 H22 . . 116.4 ?
C24 C23 C28 . . 118.0(3) ?
C24 C23 C22 . . 122.9(3) ?
C28 C23 C22 . . 119.1(3) ?
C23 C24 C25 . . 120.3(3) ?
C23 C24 H24 . . 119.8 ?
C25 C24 H24 . . 119.8 ?
C26 C25 C24 . . 120.7(4) ?
C26 C25 H25 . . 119.7 ?
C24 C25 H25 . . 119.7 ?
C27 C26 C25 . . 119.7(3) ?
C27 C26 H26 . . 120.1 ?
C25 C26 H26 . . 120.1 ?
C26 C27 C28 . . 120.2(3) ?
C26 C27 H27 . . 119.9 ?
C28 C27 H27 . . 119.9 ?
C27 C28 C23 . . 121.1(3) ?
C27 C28 H28 . . 119.4 ?
C23 C28 H28 . . 119.4 ?
N1 C29 C34 . . 112.65(19) ?
N1 C29 C30 . . 110.7(2) ?
C34 C29 C30 . . 110.0(2) ?
N1 C29 H29 . . 107.8 ?
C34 C29 H29 . . 107.8 ?
C30 C29 H29 . . 107.8 ?
C29 C30 C31 . . 111.2(3) ?
C29 C30 H30A . . 109.4 ?
C31 C30 H30A . . 109.4 ?
C29 C30 H30B . . 109.4 ?
C31 C30 H30B . . 109.4 ?
H30A C30 H30B . . 108.0 ?
C32 C31 C30 . . 111.0(3) ?
C32 C31 H31A . . 109.4 ?
C30 C31 H31A . . 109.4 ?
C32 C31 H31B . . 109.4 ?
C30 C31 H31B . . 109.4 ?
H31A C31 H31B . . 108.0 ?
C33 C32 C31 . . 110.7(3) ?
C33 C32 H32A . . 109.5 ?
C31 C32 H32A . . 109.5 ?
C33 C32 H32B . . 109.5 ?
C31 C32 H32B . . 109.5 ?
H32A C32 H32B . . 108.1 ?
C32 C33 C34 . . 111.9(3) ?
C32 C33 H33A . . 109.2 ?
C34 C33 H33A . . 109.2 ?
C32 C33 H33B . . 109.2 ?
C34 C33 H33B . . 109.2 ?
H33A C33 H33B . . 107.9 ?
C29 C34 C33 . . 109.8(2) ?
C29 C34 H34A . . 109.7 ?
C33 C34 H34A . . 109.7 ?
C29 C34 H34B . . 109.7 ?
C33 C34 H34B . . 109.7 ?
H34A C34 H34B . . 108.2 ?
C20 N1 C13 . . 118.54(18) ?
C20 N1 C29 . . 116.29(18) ?
C13 N1 C29 . . 119.03(18) ?
C14 O2 C19 . . 116.8(2) ?
C7 P1 C1 . . 102.38(12) ?
C7 P1 C18 . . 101.66(13) ?
C1 P1 C18 . . 101.30(11) ?

loop_
_geom_bond_atom_site_label_1
_geom_bond_atom_site_label_2
_geom_bond_site_symmetry_2
_geom_bond_distance
_geom_bond_publ_flag
C1 C2 . 1.379(4) ?
C1 C6 . 1.386(4) ?
C1 P1 . 1.838(3) ?
C2 C3 . 1.381(5) ?
C2 H2 . 0.95 ?
C3 C4 . 1.377(5) ?
C3 H3 . 0.95 ?
C4 C5 . 1.377(5) ?
C4 H4 . 0.95 ?
C5 C6 . 1.387(4) ?
C5 H5 . 0.95 ?
C6 H6 . 0.95 ?
C7 C8 . 1.379(6) ?
C7 C12 . 1.388(5) ?
C7 P1 . 1.834(3) ?
C8 C9 . 1.394(6) ?
C8 H8 . 0.95 ?
C9 C10 . 1.403(11) ?
C9 H9 . 0.95 ?
C10 C11 . 1.352(11) ?
C10 H10 . 0.95 ?
C11 C12 . 1.371(7) ?
C11 H11 . 0.95 ?
C12 H12 . 0.95 ?
C13 C14 . 1.400(4) ?
C13 C18 . 1.401(3) ?
C13 N1 . 1.436(3) ?
C14 O2 . 1.364(3) ?
C14 C15 . 1.386(3) ?
C15 C16 . 1.389(4) ?
C15 H15 . 0.95 ?
C16 C17 . 1.370(4) ?
C16 H16 . 0.95 ?
C17 C18 . 1.395(3) ?
C17 H17 . 0.95 ?
C18 P1 . 1.839(2) ?
C19 O2 . 1.427(3) ?
C19 H19A . 0.98 ?
C19 H19B . 0.98 ?
C19 H19C . 0.98 ?
C20 O1 . 1.227(3) ?
C20 N1 . 1.365(3) ?
C20 C21 . 1.484(3) ?
C21 C22 . 1.315(4) ?
C21 H21 . 0.95 ?
C22 C23 . 1.467(4) ?
C22 H22 . 0.95 ?
C23 C24 . 1.383(4) ?
C23 C28 . 1.388(4) ?
C24 C25 . 1.390(5) ?
C24 H24 . 0.95 ?
C25 C26 . 1.368(6) ?
C25 H25 . 0.95 ?
C26 C27 . 1.362(6) ?
C26 H26 . 0.95 ?
C27 C28 . 1.384(5) ?
C27 H27 . 0.95 ?
C28 H28 . 0.95 ?
C29 N1 . 1.492(3) ?
C29 C34 . 1.515(3) ?
C29 C30 . 1.521(4) ?
C29 H29 . 1.0 ?
C30 C31 . 1.523(4) ?
C30 H30A . 0.99 ?
C30 H30B . 0.99 ?
C31 C32 . 1.509(6) ?
C31 H31A . 0.99 ?
C31 H31B . 0.99 ?
C32 C33 . 1.508(7) ?
C32 H32A . 0.99 ?
C32 H32B . 0.99 ?
C33 C34 . 1.542(4) ?
C33 H33A . 0.99 ?
C33 H33B . 0.99 ?
C34 H34A . 0.99 ?
C34 H34B . 0.99 ?

loop_
_geom_torsion_atom_site_label_1
_geom_torsion_atom_site_label_2
_geom_torsion_atom_site_label_3
_geom_torsion_atom_site_label_4
_geom_torsion_site_symmetry_1
_geom_torsion_site_symmetry_2
_geom_torsion_site_symmetry_3
_geom_torsion_site_symmetry_4
_geom_torsion
_geom_torsion_publ_flag
C6 C1 C2 C3 . . . . 1.4(5) ?
P1 C1 C2 C3 . . . . 176.3(3) ?
C1 C2 C3 C4 . . . . 0.0(6) ?
C2 C3 C4 C5 . . . . -0.6(6) ?
C3 C4 C5 C6 . . . . -0.2(6) ?
C2 C1 C6 C5 . . . . -2.2(5) ?
P1 C1 C6 C5 . . . . -177.5(3) ?
C4 C5 C6 C1 . . . . 1.7(5) ?
C12 C7 C8 C9 . . . . 1.3(6) ?
P1 C7 C8 C9 . . . . -177.4(4) ?
C7 C8 C9 C10 . . . . -0.4(8) ?
C8 C9 C10 C11 . . . . -0.1(9) ?
C9 C10 C11 C12 . . . . -0.3(10) ?
C10 C11 C12 C7 . . . . 1.3(8) ?
C8 C7 C12 C11 . . . . -1.8(6) ?
P1 C7 C12 C11 . . . . 177.1(4) ?
C18 C13 C14 O2 . . . . -179.6(2) ?
N1 C13 C14 O2 . . . . -0.3(3) ?
C18 C13 C14 C15 . . . . 0.9(3) ?
N1 C13 C14 C15 . . . . -179.8(2) ?
O2 C14 C15 C16 . . . . -177.6(3) ?
C13 C14 C15 C16 . . . . 1.9(4) ?
C14 C15 C16 C17 . . . . -2.4(4) ?
C15 C16 C17 C18 . . . . 0.0(4) ?
C16 C17 C18 C13 . . . . 2.9(4) ?
C16 C17 C18 P1 . . . . -174.4(2) ?
C14 C13 C18 C17 . . . . -3.2(3) ?
N1 C13 C18 C17 . . . . 177.5(2) ?
C14 C13 C18 P1 . . . . 174.21(17) ?
N1 C13 C18 P1 . . . . -5.0(3) ?
O1 C20 C21 C22 . . . . -11.5(4) ?
N1 C20 C21 C22 . . . . 169.0(3) ?
C20 C21 C22 C23 . . . . -178.2(3) ?
C21 C22 C23 C24 . . . . 13.9(5) ?
C21 C22 C23 C28 . . . . -166.8(3) ?
C28 C23 C24 C25 . . . . -0.5(5) ?
C22 C23 C24 C25 . . . . 178.8(4) ?
C23 C24 C25 C26 . . . . 0.1(6) ?
C24 C25 C26 C27 . . . . 0.1(7) ?
C25 C26 C27 C28 . . . . 0.2(6) ?
C26 C27 C28 C23 . . . . -0.6(5) ?
C24 C23 C28 C27 . . . . 0.7(5) ?
C22 C23 C28 C27 . . . . -178.6(3) ?
N1 C29 C30 C31 . . . . 176.8(3) ?
C34 C29 C30 C31 . . . . -58.0(3) ?
C29 C30 C31 C32 . . . . 56.9(5) ?
C30 C31 C32 C33 . . . . -55.3(5) ?
C31 C32 C33 C34 . . . . 55.7(5) ?
N1 C29 C34 C33 . . . . -178.9(3) ?
C30 C29 C34 C33 . . . . 57.1(4) ?
C32 C33 C34 C29 . . . . -56.9(5) ?
O1 C20 N1 C13 . . . . 156.2(2) ?
C21 C20 N1 C13 . . . . -24.3(3) ?
O1 C20 N1 C29 . . . . 4.0(4) ?
C21 C20 N1 C29 . . . . -176.6(2) ?
C14 C13 N1 C20 . . . . -65.3(3) ?
C18 C13 N1 C20 . . . . 113.9(2) ?
C14 C13 N1 C29 . . . . 86.2(3) ?
C18 C13 N1 C29 . . . . -94.6(3) ?
C34 C29 N1 C20 . . . . 162.4(3) ?
C30 C29 N1 C20 . . . . -73.9(3) ?
C34 C29 N1 C13 . . . . 10.3(3) ?
C30 C29 N1 C13 . . . . 134.0(2) ?
C15 C14 O2 C19 . . . . -23.1(4) ?
C13 C14 O2 C19 . . . . 157.4(3) ?
C8 C7 P1 C1 . . . . 76.9(3) ?
C12 C7 P1 C1 . . . . -101.8(3) ?
C8 C7 P1 C18 . . . . -27.6(3) ?
C12 C7 P1 C18 . . . . 153.7(3) ?
C2 C1 P1 C7 . . . . 6.1(3) ?
C6 C1 P1 C7 . . . . -179.0(2) ?
C2 C1 P1 C18 . . . . 110.9(3) ?
C6 C1 P1 C18 . . . . -74.2(2) ?
C17 C18 P1 C7 . . . . 76.8(2) ?
C13 C18 P1 C7 . . . . -100.55(19) ?
C17 C18 P1 C1 . . . . -28.6(2) ?
C13 C18 P1 C1 . . . . 154.12(18) ?
